data_4128947
loop_
_publ_author_name
'Isomura, Mayuko'
'Petrone, David A.'
'Carreira, Erick M.'

_publ_section_title
;
 Coordination-Induced Stereocontrol over Carbocations: Asymmetric
 Reductive Deoxygenation of Racemic Tertiary Alcohols.
;
_journal_issue 11
_journal_name_full 'Journal of the American Chemical Society'
_journal_page_first 4738
_journal_page_last 4748
_journal_paper_doi 10.1021/jacs.9b00862
_journal_volume 141
_journal_year 2019
_chemical_formula_moiety 'C17 H27 N O4'
_chemical_formula_sum 'C17 H27 N O4'
_chemical_formula_weight 309.39
_space_group_crystal_system monoclinic
_space_group_IT_number 14
_space_group_name_Hall '-P 2ybc'
_space_group_name_H-M_alt 'P 1 21/c 1'
_atom_sites_solution_hydrogens mixed
_atom_sites_solution_primary dual
_audit_creation_date 2018-04-19
_audit_creation_method
;
Olex2 1.2
(compiled 2018.04.18 svn.r3501 for OlexSys, GUI svn.r5488)
;
_cell_angle_alpha 90
_cell_angle_beta 96.1556(6)
_cell_angle_gamma 90
_cell_formula_units_Z 4
_cell_length_a 8.03546(5)
_cell_length_b 17.81899(11)
_cell_length_c 11.97478(7)
_cell_measurement_reflns_used 47325
_cell_measurement_temperature 100.0(1)
_cell_measurement_theta_max 79.4510
_cell_measurement_theta_min 3.7220
_cell_volume 1704.709(18)
_computing_cell_refinement 'CrysAlisPro 1.171.39.31d (Rigaku OD, 2017)'
_computing_data_collection 'CrysAlisPro 1.171.39.31d (Rigaku OD, 2017)'
_computing_data_reduction 'CrysAlisPro 1.171.39.31d (Rigaku OD, 2017)'
_computing_molecular_graphics 'Olex2 (Dolomanov et al., 2009)'
_computing_publication_material 'Olex2 (Dolomanov et al., 2009)'
_computing_structure_refinement 'ShelXL (Sheldrick, 2015)'
_computing_structure_solution 'ShelXT (Sheldrick, 2015)'
_diffrn_ambient_environment N~2~
_diffrn_ambient_temperature 100.0(1)
_diffrn_detector 'CCD plate'
_diffrn_detector_type 'Pilatus 300K'
_diffrn_measured_fraction_theta_full 1.000
_diffrn_measured_fraction_theta_max 0.992
_diffrn_measurement_details
;
List of Runs (angles in degrees, time in seconds):

  # Type    Start    End  Width  t~exp~   \w     \q     \k     \f   Frames
--------------------------------------------------------------------------
  1  \w     33.00 121.00   0.50    0.10    --   54.00  72.00  94.50  176
  2  \w     57.00 146.00   0.50    0.10    --   78.00  71.00 106.45  178
  3  \w     75.00 162.00   0.50    0.14    --   90.00  56.00 112.45  174
  4  \w     60.00 148.00   0.50    0.10    --   78.00  64.00   0.92  176
  5  \w     71.00 159.00   0.50    0.14    --   90.00  67.00-175.22  176
  6  \w     87.00 176.00   0.50    0.14    --  110.00  75.00-139.32  178
  7  \w     86.00 177.00   0.50    0.14    --  110.00  77.00-120.00  182
  8  \w     86.00 126.00   0.50    0.14    --  110.00  77.00 -90.00   80
  9  \w     94.00 178.00   0.50    0.14    --  110.00  57.00-150.00  168
 10  \w    130.00 174.00   0.50    0.14    --  110.00  77.00 -90.00   88
 11  \w     86.00 177.00   0.50    0.14    --  110.00  77.00   0.00  182
 12  \w     99.00 149.00   0.50    0.14    --  110.00  38.00 -60.00  100
 13  \w    111.00 152.00   0.50    0.14    --  110.00  38.00 -90.00   82
 14  \w     98.00 178.00   0.50    0.14    --  110.00  38.00  30.00  160
 15  \w     86.00 163.00   0.50    0.14    --  110.00  77.00  60.00  154
 16  \w     87.00 120.00   0.50    0.14    --  110.00  77.00  90.00   66
 17  \w     96.00 177.00   0.50    0.14    --  110.00  57.00 150.00  162
 18  \w     86.00 173.00   0.50    0.14    --  110.00  77.00 120.00  174
 19  \w     94.00 178.00   0.50    0.14    --  110.00  57.00 120.00  168
 20  \w    124.00 175.00   0.50    0.14    --  110.00  77.00  90.00  102
 21  \w    133.00 168.00   0.50    0.14    --  110.00  77.00 -30.00   70
 22  \w     86.00 112.00   0.50    0.14    --  110.00  77.00 -30.00   52
 23  \w     99.00 157.00   0.50    0.14    --  110.00  38.00   0.00  116
 24  \w     86.00 173.00   0.50    0.14    --  110.00  77.00  30.00  174
 25  \w     59.00 120.00   0.50    0.10    --   49.37 178.00  90.00  122
 26  \w    -57.00  37.00   0.50    0.10    --  -30.00  84.00-105.29  188
 27  \w    -95.00  -9.00   0.50    0.14    --  -70.00 125.00 120.00  172
 28  \w     12.00  38.00   0.50    0.10    --   38.00  83.00-124.59   52
 29  \w     86.00 169.00   0.50    0.14    --  110.00  77.00 -60.00  166
 30  \w     86.00 112.00   0.50    0.14    --  110.00  77.00-150.00   52
 31  \w     96.00 132.00   0.50    0.14    --  110.00  57.00-180.00   72
 32  \w    152.00 177.00   0.50    0.14    --  110.00  57.00-180.00   50
 33  \w     14.00 103.00   0.50    0.10    --   34.00  68.00-143.03  178
 34  \w     13.00  43.00   0.50    0.10    --   38.00  80.00  37.63   60
 35  \w     41.00  84.00   0.50    0.14    --  110.00 -57.00   0.00   86
 36  \w     44.00 134.00   0.50    0.14    --  110.00 -77.00  30.00  180
 37  \w     38.00  84.00   0.50    0.14    --  110.00 -57.00-120.00   92
 38  \w     38.00  84.00   0.50    0.14    --  110.00 -57.00 150.00   92
 39  \w   -117.00 -28.00   0.50    0.10    --  -50.00 -73.00-162.76  178
 40  \w   -125.00 -36.00   0.50    0.10    --  -49.37 -38.00  30.00  178
 41  \w   -125.00 -36.00   0.50    0.10    --  -49.37 -38.00 120.00  178
 42  \w   -125.00 -37.00   0.50    0.10    --  -49.37 -19.00 150.00  176
 43  \w     40.00 110.00   0.50    0.14    --  110.00 -99.00  60.00  140
 44  \w     40.00 110.00   0.50    0.14    --  110.00 -99.00   0.00  140
 45  \w     39.00 122.00   0.50    0.14    --  110.00-125.00 -90.00  166
 46  \w     40.00 110.00   0.50    0.14    --  110.00 -99.00-180.00  140
 47  \w     46.00  95.00   0.50    0.14    --  110.00 -99.00 -90.00   98
 48  \w     80.00 106.00   0.50    0.14    --  110.00 -99.00 120.00   52
 49  \w     57.00 107.00   0.50    0.14    --  110.00 -99.00 -30.00  100
 50  \w   -121.00 -32.00   0.50    0.10    --  -54.00 -73.00 -62.88  178
 51  \w   -122.00 -33.00   0.50    0.10    --  -54.00 -70.00 158.58  178
 52  \w   -125.00 -36.00   0.50    0.10    --  -58.00 -72.00 129.77  178
 53  \w   -129.00 -40.00   0.50    0.14    --  -62.00 -73.00   1.81  178
 54  \w   -133.00 -44.00   0.50    0.14    --  -66.00 -72.00-165.52  178
 55  \w   -137.00 -49.00   0.50    0.14    --  -70.00 -71.00-169.30  176
 56  \w   -137.00 -48.00   0.50    0.14    --  -70.00 -72.00-130.05  178
 57  \w   -138.00 -49.00   0.50    0.14    --  -70.00 -70.00 -92.79  178
 58  \w   -138.00 -49.00   0.50    0.14    --  -70.00 -69.00  10.08  178
 59  \w   -138.00 -49.00   0.50    0.14    --  -70.00 -69.00 -73.48  178
 60  \w   -138.00 -49.00   0.50    0.14    --  -70.00 -70.00-111.52  178
 61  \w   -139.00 -50.00   0.50    0.14    --  -70.00 -67.00 134.08  178
 62  \w   -137.00 -48.00   0.50    0.14    --  -70.00 -72.00  77.23  178
 63  \w   -137.00 -48.00   0.50    0.14    --  -70.00 -72.00  40.34  178
 64  \w   -138.00 -50.00   0.50    0.14    --  -70.00 -68.00  59.46  176
 65  \w   -137.00 -49.00   0.50    0.14    --  -70.00 -71.00 -41.77  176
 66  \w   -137.00 -49.00   0.50    0.14    --  -70.00 -71.00 107.97  176
 67  \w   -137.00 -48.00   0.50    0.14    --  -70.00 -73.00 163.45  178
 68  \w   -137.00 -48.00   0.50    0.14    --  -70.00 -73.00 -23.44  178
;
_diffrn_measurement_device 'four-circle diffractometer'
_diffrn_measurement_device_type 'XtaLAB Synergy, Dualflex, Pilatus 300K'
_diffrn_measurement_method '\w scans'
_diffrn_orient_matrix_type 'CrysAlisPro convention (1999,Acta A55,543-557)'
_diffrn_orient_matrix_UB_11 -0.0279210000
_diffrn_orient_matrix_UB_12 0.0421879000
_diffrn_orient_matrix_UB_13 -0.1127390000
_diffrn_orient_matrix_UB_21 0.1590912000
_diffrn_orient_matrix_UB_22 0.0467161000
_diffrn_orient_matrix_UB_23 0.0329852000
_diffrn_orient_matrix_UB_31 0.1053880000
_diffrn_orient_matrix_UB_32 -0.0592652000
_diffrn_orient_matrix_UB_33 -0.0542298000
_diffrn_radiation_monochromator mirror
_diffrn_radiation_probe x-ray
_diffrn_radiation_type CuK\a
_diffrn_radiation_wavelength 1.54184
_diffrn_reflns_av_R_equivalents 0.0402
_diffrn_reflns_av_unetI/netI 0.0123
_diffrn_reflns_Laue_measured_fraction_full 1.000
_diffrn_reflns_Laue_measured_fraction_max 0.992
_diffrn_reflns_limit_h_max 10
_diffrn_reflns_limit_h_min -10
_diffrn_reflns_limit_k_max 22
_diffrn_reflns_limit_k_min -22
_diffrn_reflns_limit_l_max 15
_diffrn_reflns_limit_l_min -15
_diffrn_reflns_number 63305
_diffrn_reflns_point_group_measured_fraction_full 1.000
_diffrn_reflns_point_group_measured_fraction_max 0.992
_diffrn_reflns_theta_full 67.684
_diffrn_reflns_theta_max 79.846
_diffrn_reflns_theta_min 4.466
_diffrn_source 'micro-focus sealed X-ray tube'
_diffrn_source_type 'PhotonJet (Cu) X-ray Source'
_exptl_absorpt_coefficient_mu 0.689
_exptl_absorpt_correction_T_max 1.000
_exptl_absorpt_correction_T_min 0.412
_exptl_absorpt_correction_type gaussian
_exptl_absorpt_process_details
;
CrysAlisPro 1.171.39.31d (Rigaku Oxford Diffraction, 2017)
Numerical absorption correction based on gaussian integration over
			a multifaceted crystal model
Empirical absorption correction using spherical harmonics,
 implemented in SCALE3 ABSPACK scaling algorithm.
;
_exptl_crystal_colour 'clear colourless'
_exptl_crystal_colour_lustre clear
_exptl_crystal_colour_primary colourless
_exptl_crystal_density_diffrn 1.206
_exptl_crystal_description block
_exptl_crystal_F_000 672
_exptl_crystal_size_max 0.268
_exptl_crystal_size_mid 0.23
_exptl_crystal_size_min 0.153
_refine_diff_density_max 0.630
_refine_diff_density_min -0.378
_refine_diff_density_rms 0.043
_refine_ls_extinction_coef 0.0013(3)
_refine_ls_extinction_expression Fc^*^=kFc[1+0.001xFc^2^\l^3^/sin(2\q)]^-1/4^
_refine_ls_extinction_method 'SHELXL-2016/6 (Sheldrick 2016)'
_refine_ls_goodness_of_fit_ref 1.028
_refine_ls_hydrogen_treatment mixed
_refine_ls_matrix_type full
_refine_ls_number_parameters 209
_refine_ls_number_reflns 3691
_refine_ls_number_restraints 1
_refine_ls_restrained_S_all 1.028
_refine_ls_R_factor_all 0.0403
_refine_ls_R_factor_gt 0.0385
_refine_ls_shift/su_max 0.000
_refine_ls_shift/su_mean 0.000
_refine_ls_structure_factor_coef Fsqd
_refine_ls_weighting_details 'w=1/[\s^2^(Fo^2^)+(0.0531P)^2^+0.7297P] where P=(Fo^2^+2Fc^2^)/3'
_refine_ls_weighting_scheme calc
_refine_ls_wR_factor_gt 0.1022
_refine_ls_wR_factor_ref 0.1035
_reflns_Friedel_coverage 0.000
_reflns_number_gt 3469
_reflns_number_total 3691
_reflns_threshold_expression 'I > 2\s(I)'
_cod_data_source_file ja9b00862_si_002.cif
_cod_data_source_block ca190418_1_1
_cod_original_cell_volume 1704.708(18)
_cod_database_code 4128947
_shelx_shelxl_version_number 2016/6
_chemical_oxdiff_formula C17H27NO4
_shelx_space_group_comment
;
The symmetry employed for this shelxl refinement is uniquely defined
by the following loop, which should always be used as a source of
symmetry information in preference to the above space-group names.
They are only intended as comments.
;
_reflns_odcompleteness_completeness 99.97
_reflns_odcompleteness_iscentric 1
_reflns_odcompleteness_theta 66.97
_olex2_refinement_description
;
1. Fixed Uiso
 At 1.2 times of:
  All C(H) groups, All C(H,H) groups, All N(H) groups
 At 1.5 times of:
  All C(H,H,H) groups
2. Restrained distances
 N1-H1
 0.93 with sigma of 0.02
3.a Ternary CH refined with riding coordinates:
 C6(H6), C10(H10)
3.b Secondary CH2 refined with riding coordinates:
 C2(H2A,H2B), C14(H14A,H14B), C16(H16A,H16B)
3.c Idealised Me refined as rotating group:
 C1(H1A,H1B,H1C), C7(H7A,H7B,H7C), C8(H8A,H8B,H8C), C11(H11A,H11B,H11C),
 C12(H12A,H12B,H12C), C17(H17A,H17B,H17C)
;
_olex2_submission_original_sample_id ca190418_1_1
_olex2_submission_special_instructions 'No special instructions were received'
_oxdiff_exptl_absorpt_empirical_details
;
Empirical correction (ABSPACK) includes:
- Absorption correction using spherical harmonics
- Frame scaling
- Detector area scaling
;
_oxdiff_exptl_absorpt_empirical_full_max 1.431
_oxdiff_exptl_absorpt_empirical_full_min 0.806

loop_
_space_group_symop_operation_xyz
'x, y, z'
'-x, y+1/2, -z+1/2'
'-x, -y, -z'
'x, -y-1/2, z-1/2'

loop_
_atom_site_label
_atom_site_type_symbol
_atom_site_fract_x
_atom_site_fract_y
_atom_site_fract_z
_atom_site_U_iso_or_equiv
_atom_site_adp_type
_atom_site_occupancy
_atom_site_site_symmetry_order
_atom_site_calc_flag
_atom_site_refinement_flags_posn
O1 O 0.49462(9) 0.51282(4) 0.65953(7) 0.02156(19) Uani 1 1 d .
O2 O 0.30906(9) 0.41900(4) 0.66496(7) 0.02242(19) Uani 1 1 d .
O3 O 0.72355(11) 0.13152(5) 0.54845(10) 0.0382(3) Uani 1 1 d .
O4 O 0.47630(10) 0.18847(4) 0.50359(7) 0.02194(19) Uani 1 1 d .
N1 N 0.87771(11) 0.34923(5) 0.68300(9) 0.0218(2) Uani 1 1 d D
H1 H 0.9853(16) 0.3638(8) 0.6930(12) 0.026 Uiso 1 1 d DR
C1 C 0.43396(16) 0.64283(7) 0.66205(11) 0.0285(3) Uani 1 1 d .
H1A H 0.495566 0.649183 0.598300 0.043 Uiso 1 1 calc GR
H1B H 0.508189 0.648579 0.729849 0.043 Uiso 1 1 calc GR
H1C H 0.347039 0.679924 0.659909 0.043 Uiso 1 1 calc GR
C2 C 0.35743(14) 0.56584(6) 0.65904(10) 0.0240(2) Uani 1 1 d .
H2A H 0.297168 0.558114 0.724083 0.029 Uiso 1 1 calc R
H2B H 0.279951 0.559630 0.591788 0.029 Uiso 1 1 calc R
C3 C 0.45392(13) 0.43968(6) 0.66506(8) 0.0169(2) Uani 1 1 d .
C4 C 0.59525(13) 0.38717(6) 0.66780(9) 0.0174(2) Uani 1 1 d .
C5 C 0.75945(13) 0.40472(6) 0.69307(9) 0.0174(2) Uani 1 1 d .
C6 C 0.83407(13) 0.47943(6) 0.73316(9) 0.0190(2) Uani 1 1 d .
H6 H 0.744469 0.509446 0.760313 0.023 Uiso 1 1 calc R
C7 C 0.89929(15) 0.52217(7) 0.63586(10) 0.0257(3) Uani 1 1 d .
H7A H 0.984474 0.493034 0.605700 0.038 Uiso 1 1 calc GR
H7B H 0.945488 0.569348 0.662618 0.038 Uiso 1 1 calc GR
H7C H 0.808798 0.530944 0.578241 0.038 Uiso 1 1 calc GR
C8 C 0.97231(14) 0.46974(7) 0.83118(10) 0.0243(2) Uani 1 1 d .
H8A H 0.931810 0.438671 0.887932 0.037 Uiso 1 1 calc GR
H8B H 1.003252 0.517990 0.862480 0.037 Uiso 1 1 calc GR
H8C H 1.068210 0.446500 0.804356 0.037 Uiso 1 1 calc GR
C9 C 0.84302(13) 0.28066(6) 0.63018(9) 0.0189(2) Uani 1 1 d .
C10 C 0.99616(13) 0.24080(6) 0.59589(10) 0.0218(2) Uani 1 1 d .
H10 H 0.961795 0.190859 0.567950 0.026 Uiso 1 1 calc R
C11 C 1.06534(17) 0.28407(10) 0.49975(11) 0.0381(3) Uani 1 1 d .
H11A H 1.102698 0.332765 0.526002 0.057 Uiso 1 1 calc GR
H11B H 0.978868 0.289574 0.438462 0.057 Uiso 1 1 calc GR
H11C H 1.157615 0.256878 0.474777 0.057 Uiso 1 1 calc GR
C12 C 1.13147(14) 0.23098(7) 0.69428(10) 0.0261(3) Uani 1 1 d .
H12A H 1.170141 0.279373 0.721058 0.039 Uiso 1 1 calc GR
H12B H 1.223351 0.203136 0.670034 0.039 Uiso 1 1 calc GR
H12C H 1.086071 0.204248 0.753685 0.039 Uiso 1 1 calc GR
C13 C 0.68176(13) 0.25858(6) 0.60897(9) 0.0189(2) Uani 1 1 d .
C14 C 0.54193(13) 0.30665(6) 0.64599(10) 0.0213(2) Uani 1 1 d .
H14A H 0.447562 0.305557 0.588261 0.026 Uiso 1 1 calc R
H14B H 0.505392 0.285604 0.713978 0.026 Uiso 1 1 calc R
C15 C 0.63649(13) 0.18692(6) 0.55154(10) 0.0211(2) Uani 1 1 d .
C16 C 0.41660(15) 0.12091(6) 0.44445(9) 0.0231(2) Uani 1 1 d .
H16A H 0.508424 0.097170 0.411560 0.028 Uiso 1 1 calc R
H16B H 0.331287 0.134040 0.384080 0.028 Uiso 1 1 calc R
C17 C 0.34476(15) 0.06670(6) 0.52332(10) 0.0246(2) Uani 1 1 d .
H17A H 0.308019 0.022083 0.483017 0.037 Uiso 1 1 calc GR
H17B H 0.251461 0.089615 0.553891 0.037 Uiso 1 1 calc GR
H17C H 0.429067 0.053905 0.583239 0.037 Uiso 1 1 calc GR

loop_
_atom_site_aniso_label
_atom_site_aniso_U_11
_atom_site_aniso_U_22
_atom_site_aniso_U_33
_atom_site_aniso_U_23
_atom_site_aniso_U_13
_atom_site_aniso_U_12
O1 0.0159(4) 0.0149(4) 0.0338(4) -0.0003(3) 0.0021(3) 0.0012(3)
O2 0.0146(4) 0.0197(4) 0.0332(4) -0.0016(3) 0.0039(3) 0.0001(3)
O3 0.0212(4) 0.0222(4) 0.0709(7) -0.0156(4) 0.0027(4) 0.0016(3)
O4 0.0200(4) 0.0172(4) 0.0277(4) -0.0025(3) -0.0012(3) -0.0017(3)
N1 0.0127(4) 0.0200(5) 0.0325(5) -0.0073(4) 0.0017(4) 0.0003(3)
C1 0.0299(6) 0.0181(5) 0.0361(7) 0.0002(5) -0.0032(5) 0.0022(5)
C2 0.0187(5) 0.0180(5) 0.0342(6) -0.0028(4) -0.0019(4) 0.0046(4)
C3 0.0166(5) 0.0165(5) 0.0179(5) -0.0014(4) 0.0028(4) 0.0001(4)
C4 0.0164(5) 0.0158(5) 0.0205(5) -0.0008(4) 0.0044(4) 0.0006(4)
C5 0.0167(5) 0.0174(5) 0.0184(5) -0.0019(4) 0.0036(4) 0.0013(4)
C6 0.0157(5) 0.0184(5) 0.0228(5) -0.0054(4) 0.0020(4) 0.0001(4)
C7 0.0252(6) 0.0225(6) 0.0294(6) -0.0007(5) 0.0037(5) -0.0047(4)
C8 0.0199(5) 0.0270(6) 0.0255(6) -0.0073(4) -0.0006(4) 0.0009(4)
C9 0.0171(5) 0.0170(5) 0.0228(5) -0.0025(4) 0.0027(4) 0.0017(4)
C10 0.0147(5) 0.0220(5) 0.0289(6) -0.0076(4) 0.0027(4) 0.0015(4)
C11 0.0276(6) 0.0627(10) 0.0249(6) 0.0061(6) 0.0071(5) 0.0151(6)
C12 0.0202(5) 0.0312(6) 0.0275(6) 0.0039(5) 0.0056(4) 0.0075(5)
C13 0.0166(5) 0.0155(5) 0.0252(5) -0.0013(4) 0.0045(4) 0.0006(4)
C14 0.0152(5) 0.0165(5) 0.0329(6) -0.0020(4) 0.0059(4) -0.0002(4)
C15 0.0164(5) 0.0192(5) 0.0287(6) -0.0030(4) 0.0060(4) -0.0017(4)
C16 0.0261(6) 0.0203(5) 0.0224(5) -0.0045(4) 0.0003(4) -0.0044(4)
C17 0.0236(5) 0.0213(5) 0.0292(6) -0.0031(4) 0.0049(4) -0.0034(4)

loop_
_atom_type_symbol
_atom_type_description
_atom_type_scat_dispersion_real
_atom_type_scat_dispersion_imag
_atom_type_scat_source
C C 0.0181 0.0091 'International Tables Vol C Tables 4.2.6.8 and 6.1.1.4'
H H 0.0000 0.0000 'International Tables Vol C Tables 4.2.6.8 and 6.1.1.4'
N N 0.0311 0.0180 'International Tables Vol C Tables 4.2.6.8 and 6.1.1.4'
O O 0.0492 0.0322 'International Tables Vol C Tables 4.2.6.8 and 6.1.1.4'

loop_
_exptl_crystal_face_index_h
_exptl_crystal_face_index_k
_exptl_crystal_face_index_l
_exptl_crystal_face_perp_dist
3 -7 -5 0.1203
0 5 -7 0.0792
5 -3 -2 0.1056
0 10 4 0.0992
-5 1 1 0.1227
-4 -5 -2 0.1055
1 -6 6 0.0850
2 -11 -2 0.1461
-3 -7 4 0.1221
-4 -2 5 0.1202
0 11 2 0.1075
-3 8 4 0.1215
2 9 3 0.1136
5 3 0 0.1048
-1 4 7 0.0810
1 5 7 0.0784
3 0 6 0.1026
4 -6 1 0.1072
0 -2 8 0.0655
3 -7 4 0.0987
0 -5 7 0.0738
-2 4 7 0.0961
0 -10 4 0.1131
-1 -7 6 0.0955
4 3 -5 0.1123
1 11 -1 0.1209
2 -9 -4 0.1363
-1 -7 -6 0.1308
-3 -3 -5 0.1135
5 1 -2 0.1024
0 4 7 0.0720

loop_
_geom_angle_atom_site_label_1
_geom_angle_atom_site_label_2
_geom_angle_atom_site_label_3
_geom_angle
C3 O1 C2 116.21(8)
C15 O4 C16 116.09(8)
C5 N1 H1 116.2(9)
C5 N1 C9 124.11(9)
C9 N1 H1 117.2(9)
H1A C1 H1B 109.5
H1A C1 H1C 109.5
H1B C1 H1C 109.5
C2 C1 H1A 109.5
C2 C1 H1B 109.5
C2 C1 H1C 109.5
O1 C2 C1 106.59(9)
O1 C2 H2A 110.4
O1 C2 H2B 110.4
C1 C2 H2A 110.4
C1 C2 H2B 110.4
H2A C2 H2B 108.6
O1 C3 C4 115.22(9)
O2 C3 O1 121.90(10)
O2 C3 C4 122.85(10)
C3 C4 C14 113.36(9)
C5 C4 C3 126.05(10)
C5 C4 C14 120.49(9)
N1 C5 C6 113.73(9)
C4 C5 N1 118.38(10)
C4 C5 C6 127.90(9)
C5 C6 H6 107.7
C5 C6 C7 110.59(9)
C5 C6 C8 111.84(9)
C7 C6 H6 107.7
C7 C6 C8 111.03(9)
C8 C6 H6 107.7
C6 C7 H7A 109.5
C6 C7 H7B 109.5
C6 C7 H7C 109.5
H7A C7 H7B 109.5
H7A C7 H7C 109.5
H7B C7 H7C 109.5
C6 C8 H8A 109.5
C6 C8 H8B 109.5
C6 C8 H8C 109.5
H8A C8 H8B 109.5
H8A C8 H8C 109.5
H8B C8 H8C 109.5
N1 C9 C10 113.96(9)
C13 C9 N1 118.85(10)
C13 C9 C10 127.06(10)
C9 C10 H10 108.1
C9 C10 C11 109.70(10)
C9 C10 C12 112.14(9)
C11 C10 H10 108.1
C12 C10 H10 108.1
C12 C10 C11 110.54(10)
C10 C11 H11A 109.5
C10 C11 H11B 109.5
C10 C11 H11C 109.5
H11A C11 H11B 109.5
H11A C11 H11C 109.5
H11B C11 H11C 109.5
C10 C12 H12A 109.5
C10 C12 H12B 109.5
C10 C12 H12C 109.5
H12A C12 H12B 109.5
H12A C12 H12C 109.5
H12B C12 H12C 109.5
C9 C13 C14 120.40(10)
C9 C13 C15 121.48(10)
C15 C13 C14 118.11(9)
C4 C14 C13 112.42(9)
C4 C14 H14A 109.1
C4 C14 H14B 109.1
C13 C14 H14A 109.1
C13 C14 H14B 109.1
H14A C14 H14B 107.9
O3 C15 O4 121.98(10)
O3 C15 C13 127.14(10)
O4 C15 C13 110.84(9)
O4 C16 H16A 109.5
O4 C16 H16B 109.5
O4 C16 C17 110.75(9)
H16A C16 H16B 108.1
C17 C16 H16A 109.5
C17 C16 H16B 109.5
C16 C17 H17A 109.5
C16 C17 H17B 109.5
C16 C17 H17C 109.5
H17A C17 H17B 109.5
H17A C17 H17C 109.5
H17B C17 H17C 109.5

loop_
_geom_bond_atom_site_label_1
_geom_bond_atom_site_label_2
_geom_bond_distance
O1 C2 1.4514(13)
O1 C3 1.3470(13)
O2 C3 1.2208(13)
O3 C15 1.2128(14)
O4 C15 1.3523(13)
O4 C16 1.4519(13)
N1 H1 0.898(12)
N1 C5 1.3855(13)
N1 C9 1.3904(14)
C1 H1A 0.9600
C1 H1B 0.9600
C1 H1C 0.9600
C1 C2 1.5023(16)
C2 H2A 0.9700
C2 H2B 0.9700
C3 C4 1.4691(14)
C4 C5 1.3582(15)
C4 C14 1.5121(14)
C5 C6 1.5167(14)
C6 H6 0.9800
C6 C7 1.5308(16)
C6 C8 1.5368(15)
C7 H7A 0.9600
C7 H7B 0.9600
C7 H7C 0.9600
C8 H8A 0.9600
C8 H8B 0.9600
C8 H8C 0.9600
C9 C10 1.5151(14)
C9 C13 1.3519(15)
C10 H10 0.9800
C10 C11 1.5382(18)
C10 C12 1.5252(16)
C11 H11A 0.9600
C11 H11B 0.9600
C11 H11C 0.9600
C12 H12A 0.9600
C12 H12B 0.9600
C12 H12C 0.9600
C13 C14 1.5163(14)
C13 C15 1.4772(15)
C14 H14A 0.9700
C14 H14B 0.9700
C16 H16A 0.9700
C16 H16B 0.9700
C16 C17 1.5084(16)
C17 H17A 0.9600
C17 H17B 0.9600
C17 H17C 0.9600

loop_
_exptl_oxdiff_crystal_face_indexfrac_h
_exptl_oxdiff_crystal_face_indexfrac_k
_exptl_oxdiff_crystal_face_indexfrac_l
_exptl_oxdiff_crystal_face_x
_exptl_oxdiff_crystal_face_y
_exptl_oxdiff_crystal_face_z
2.9999 -7.0000 -5.0000 0.1846 -0.0147 1.0022
-0.0001 5.0002 -7.0000 1.0001 0.0027 0.0833
5.0000 -3.0002 -2.0001 -0.0407 0.5893 0.8132
0.0001 9.9998 3.9999 -0.0291 0.5991 -0.8095
-5.0001 1.0002 1.0001 0.0691 -0.7157 -0.6405
-4.0001 -4.9997 -1.9999 0.1262 -0.9359 -0.0168
1.0001 -6.0002 6.0000 -0.9575 0.0767 0.1356
2.0000 -11.0000 -2.0000 -0.2944 -0.2617 0.9711
-3.0000 -6.9999 4.0001 -0.6625 -0.6723 -0.1182
-4.0000 -1.9999 5.0001 -0.5364 -0.5649 -0.5742
0.0001 10.9999 1.9999 0.2386 0.5799 -0.7604
-3.0000 8.0000 4.0000 -0.0297 0.0284 -1.0072
2.0001 8.9998 2.9999 -0.0144 0.8376 -0.4853
5.0001 2.9997 -0.0001 -0.0130 0.9356 0.3492
-0.9999 3.9998 7.0000 -0.5925 0.2587 -0.7220
1.0001 4.9997 6.9999 -0.6062 0.6236 -0.5705
3.0001 -0.0003 5.9999 -0.7602 0.6752 -0.0092
4.0000 -6.0002 0.9999 -0.4776 0.3890 0.7229
0.0001 -2.0002 8.0000 -0.9863 0.1705 -0.3153
3.0001 -7.0002 3.9999 -0.8300 0.2822 0.5141
0.0001 -5.0002 7.0000 -1.0001 -0.0027 -0.0833
-1.9999 3.9999 7.0000 -0.5646 0.0996 -0.8274
0.0000 -10.0001 4.0000 -0.8728 -0.3352 0.3757
-1.0000 -7.0001 6.0000 -0.9438 -0.2882 -0.0159
4.0000 2.9999 -5.0001 0.5786 0.6116 0.5149
1.0000 10.9999 -1.0001 0.5489 0.6400 -0.4923
1.9999 -8.9999 -4.0000 0.0154 -0.2342 0.9611
-1.0001 -6.9997 -5.9999 0.4090 -0.6840 0.6348
-3.0001 -2.9997 -4.9999 0.5209 -0.7823 0.1327
5.0000 0.9998 -2.0001 0.1281 0.7762 0.5762
0.0001 3.9998 7.0000 -0.6204 0.4178 -0.6166
